data_7041242
loop_
_publ_author_name
'Bhat, Sajad A.'
'Pandey, Madhusudan K.'
'Mague, Joel T.'
'Balakrishna, Maravanji S.'

_publ_section_title
;
 Coordination of bis(azol-1-yl)methane-based bisphosphines towards Ru(II),
 Rh(I), Pd(II) and Pt(II): synthesis, structural and catalytic studies.
;
_journal_issue 1
_journal_name_full 'Dalton transactions (Cambridge, England : 2003)'
_journal_page_first 227
_journal_page_last 241
_journal_paper_doi 10.1039/c6dt04094b
_journal_volume 46
_journal_year 2016
_chemical_formula_moiety 'C36 H31 Cl N4 P2 Ru'
_chemical_formula_sum 'C36 H31 Cl N4 P2 Ru'
_chemical_formula_weight 718.11
_chemical_name_systematic
Chlorido(\h^5^-cyclopentadienyl)(2-(diphenylphosphanyl)-1-{[2-(diphenylphosphanyl)-1H-imidazol-1-yl]methyl}-1H-imidazole-\k^2^P,P')ruthenium(II)
_space_group_crystal_system monoclinic
_space_group_IT_number 14
_space_group_name_Hall '-P 2yn'
_space_group_name_H-M_alt 'P 1 21/n 1'
_symmetry_space_group_name_Hall '-P 2yn'
_symmetry_space_group_name_H-M 'P 1 21/n 1'
_atom_sites_solution_hydrogens geom
_atom_sites_solution_primary direct
_atom_sites_solution_secondary difmap
_audit_creation_method SHELXL-2014/7
_audit_update_record
;
2016-10-23 deposited with the CCDC.
2016-11-23 downloaded from the CCDC.
;
_cell_angle_alpha 90
_cell_angle_beta 90.325(2)
_cell_angle_gamma 90
_cell_formula_units_Z 4
_cell_length_a 11.0252(13)
_cell_length_b 25.073(3)
_cell_length_c 11.0932(13)
_cell_measurement_reflns_used 9410
_cell_measurement_temperature 100(2)
_cell_measurement_theta_max 29.14
_cell_measurement_theta_min 2.45
_cell_volume 3066.5(6)
_computing_cell_refinement 'Bruker SAINT (Bruker-AXS, 2009)'
_computing_data_collection 'Bruker APEX2 (Bruker-AXS, 2010)'
_computing_data_reduction 'Bruker SAINT (Bruker-AXS, 2009)'
_computing_molecular_graphics 'DIAMOND (Brandenburg & Putz, 2012)'
_computing_publication_material 'Bruker SHELXTL (Bruker-AXS, 2008)'
_computing_structure_refinement 'SHELXL-2014/7 (Sheldrick, 2015)'
_computing_structure_solution 'SHELXS (Sheldrick, 2008)'
_diffrn_ambient_temperature 100(2)
_diffrn_measured_fraction_theta_full 0.992
_diffrn_measured_fraction_theta_max 0.976
_diffrn_measurement_device_type 'Bruker Smart APEX CCD'
_diffrn_measurement_method '\f and \w scans'
_diffrn_radiation_monochromator graphite
_diffrn_radiation_source 'fine-focus sealed tube'
_diffrn_radiation_type MoK\a
_diffrn_radiation_wavelength 0.71073
_diffrn_reflns_av_R_equivalents 0.0563
_diffrn_reflns_av_unetI/netI 0.0353
_diffrn_reflns_Laue_measured_fraction_full 0.992
_diffrn_reflns_Laue_measured_fraction_max 0.976
_diffrn_reflns_limit_h_max 15
_diffrn_reflns_limit_h_min -14
_diffrn_reflns_limit_k_max 34
_diffrn_reflns_limit_k_min -34
_diffrn_reflns_limit_l_max 14
_diffrn_reflns_limit_l_min -15
_diffrn_reflns_number 54370
_diffrn_reflns_point_group_measured_fraction_full 0.992
_diffrn_reflns_point_group_measured_fraction_max 0.976
_diffrn_reflns_theta_full 28.750
_diffrn_reflns_theta_max 29.141
_diffrn_reflns_theta_min 2.007
_exptl_absorpt_coefficient_mu 0.737
_exptl_absorpt_correction_T_max 0.94
_exptl_absorpt_correction_T_min 0.90
_exptl_absorpt_correction_type multi-scan
_exptl_absorpt_process_details 'SADABS (Sheldrick, 2009)'
_exptl_crystal_colour orange
_exptl_crystal_density_diffrn 1.555
_exptl_crystal_density_method 'not measured'
_exptl_crystal_description block
_exptl_crystal_F_000 1464
_exptl_crystal_size_max 0.140
_exptl_crystal_size_mid 0.140
_exptl_crystal_size_min 0.080
_exptl_transmission_factor_max 0.943
_exptl_transmission_factor_min 0.904
_refine_diff_density_max 0.781
_refine_diff_density_min -0.666
_refine_diff_density_rms 0.091
_refine_ls_extinction_method none
_refine_ls_goodness_of_fit_ref 1.056
_refine_ls_hydrogen_treatment constr
_refine_ls_matrix_type full
_refine_ls_number_parameters 397
_refine_ls_number_reflns 8058
_refine_ls_number_restraints 0
_refine_ls_restrained_S_all 1.056
_refine_ls_R_factor_all 0.0379
_refine_ls_R_factor_gt 0.0293
_refine_ls_shift/su_max 0.001
_refine_ls_shift/su_mean 0.000
_refine_ls_structure_factor_coef Fsqd
_refine_ls_weighting_details 'w=1/[\s^2^(Fo^2^)+(0.0329P)^2^+2.4237P] where P=(Fo^2^+2Fc^2^)/3'
_refine_ls_weighting_scheme calc
_refine_ls_wR_factor_gt 0.0713
_refine_ls_wR_factor_ref 0.0774
_reflns_Friedel_coverage 0.000
_reflns_number_gt 6920
_reflns_number_total 8058
_reflns_threshold_expression 'I > 2\s(I)'
_cod_data_source_file c6dt04094b2.cif
_cod_data_source_block compound10_MSB619_0m
_cod_depositor_comments 'Adding full bibliography for 7041235--7041247.cif.'
_cod_database_code 7041242
_shelx_shelxl_version_number 2014/7
_shelx_space_group_comment
;
The symmetry employed for this shelxl refinement is uniquely defined
by the following loop, which should always be used as a source of
symmetry information in preference to the above space-group names.
They are only intended as comments.
;
_shelx_estimated_absorpt_t_min 0.904
_shelx_estimated_absorpt_t_max 0.943

loop_
_space_group_symop_operation_xyz
'x, y, z'
'-x+1/2, y+1/2, -z+1/2'
'-x, -y, -z'
'x-1/2, -y-1/2, z-1/2'

loop_
_atom_site_label
_atom_site_type_symbol
_atom_site_fract_x
_atom_site_fract_y
_atom_site_fract_z
_atom_site_U_iso_or_equiv
_atom_site_adp_type
_atom_site_occupancy
_atom_site_site_symmetry_order
_atom_site_calc_flag
_atom_site_refinement_flags_posn
_atom_site_refinement_flags_adp
Ru1 Ru 0.06517(2) 0.11465(2) 0.28514(2) 0.01141(5) Uani 1 1 d . .
Cl1 Cl 0.04194(4) 0.20837(2) 0.33974(4) 0.01585(9) Uani 1 1 d . .
P1 P 0.11442(4) 0.13794(2) 0.09230(4) 0.01285(10) Uani 1 1 d . .
P2 P 0.26056(4) 0.11004(2) 0.35716(4) 0.01189(10) Uani 1 1 d . .
N1 N 0.13498(16) 0.22998(7) -0.04657(15) 0.0194(3) Uani 1 1 d . .
N2 N 0.25571(15) 0.23431(6) 0.11417(15) 0.0157(3) Uani 1 1 d . .
N3 N 0.40067(15) 0.17690(6) 0.21048(14) 0.0154(3) Uani 1 1 d . .
N4 N 0.47991(15) 0.09582(7) 0.22773(15) 0.0175(3) Uani 1 1 d . .
C6 C -0.01862(18) 0.13853(7) -0.00781(17) 0.0162(4) Uani 1 1 d . .
C1 C -0.05867(18) 0.05185(8) 0.22215(19) 0.0216(4) Uani 1 1 d . .
H1 H -0.0646 0.0410 0.1403 0.026 Uiso 1 1 calc R U
C2 C 0.02258(19) 0.03016(8) 0.31002(19) 0.0199(4) Uani 1 1 d . .
H2 H 0.0813 0.0031 0.2969 0.024 Uiso 1 1 calc R U
C3 C -0.00097(19) 0.05684(8) 0.42183(19) 0.0202(4) Uani 1 1 d . .
H3 H 0.0383 0.0500 0.4967 0.024 Uiso 1 1 calc R U
C4 C -0.09247(19) 0.09482(8) 0.40086(19) 0.0209(4) Uani 1 1 d . .
H4 H -0.1248 0.1183 0.4596 0.025 Uiso 1 1 calc R U
C5 C -0.12932(18) 0.09249(9) 0.2773(2) 0.0223(4) Uani 1 1 d . .
H5 H -0.1894 0.1139 0.2393 0.027 Uiso 1 1 calc R U
C7 C -0.11511(18) 0.17150(8) 0.02571(18) 0.0186(4) Uani 1 1 d . .
H7 H -0.1111 0.1906 0.0996 0.022 Uiso 1 1 calc R U
C8 C -0.21686(19) 0.17650(8) -0.0483(2) 0.0214(4) Uani 1 1 d . .
H8 H -0.2810 0.1997 -0.0260 0.026 Uiso 1 1 calc R U
C9 C -0.2244(2) 0.14761(8) -0.1543(2) 0.0243(4) Uani 1 1 d . .
H9 H -0.2944 0.1506 -0.2042 0.029 Uiso 1 1 calc R U
C10 C -0.1298(2) 0.11423(8) -0.1881(2) 0.0263(5) Uani 1 1 d . .
H10 H -0.1355 0.0944 -0.2608 0.032 Uiso 1 1 calc R U
C11 C -0.0265(2) 0.10986(8) -0.11522(19) 0.0214(4) Uani 1 1 d . .
H11 H 0.0384 0.0873 -0.1389 0.026 Uiso 1 1 calc R U
C12 C 0.22201(18) 0.09457(8) 0.01407(17) 0.0162(4) Uani 1 1 d . .
C13 C 0.21449(19) 0.03942(8) 0.03403(19) 0.0210(4) Uani 1 1 d . .
H13 H 0.1547 0.0258 0.0871 0.025 Uiso 1 1 calc R U
C14 C 0.2937(2) 0.00457(9) -0.0231(2) 0.0253(5) Uani 1 1 d . .
H14 H 0.2878 -0.0327 -0.0088 0.030 Uiso 1 1 calc R U
C15 C 0.3813(2) 0.02405(9) -0.10096(19) 0.0265(5) Uani 1 1 d . .
H15 H 0.4357 0.0003 -0.1398 0.032 Uiso 1 1 calc R U
C16 C 0.3887(2) 0.07863(10) -0.1217(2) 0.0302(5) Uani 1 1 d . .
H16 H 0.4481 0.0922 -0.1753 0.036 Uiso 1 1 calc R U
C17 C 0.3095(2) 0.11366(8) -0.0643(2) 0.0230(4) Uani 1 1 d . .
H17 H 0.3155 0.1509 -0.0789 0.028 Uiso 1 1 calc R U
C18 C 0.17021(18) 0.20480(7) 0.05285(17) 0.0155(4) Uani 1 1 d . .
C19 C 0.19992(19) 0.27676(8) -0.04902(19) 0.0217(4) Uani 1 1 d . .
H19 H 0.1935 0.3031 -0.1103 0.026 Uiso 1 1 calc R U
C20 C 0.27460(19) 0.27995(8) 0.04865(19) 0.0211(4) Uani 1 1 d . .
H20 H 0.3290 0.3081 0.0677 0.025 Uiso 1 1 calc R U
C21 C 0.31899(18) 0.22180(7) 0.22600(17) 0.0158(4) Uani 1 1 d . .
H21A H 0.3659 0.2534 0.2529 0.019 Uiso 1 1 calc R U
H21B H 0.2590 0.2132 0.2892 0.019 Uiso 1 1 calc R U
C22 C 0.50461(18) 0.17707(8) 0.14260(18) 0.0194(4) Uani 1 1 d . .
H22 H 0.5371 0.2060 0.0978 0.023 Uiso 1 1 calc R U
C23 C 0.55128(18) 0.12679(8) 0.15333(19) 0.0198(4) Uani 1 1 d . .
H23 H 0.6230 0.1148 0.1149 0.024 Uiso 1 1 calc R U
C24 C 0.38908(17) 0.12729(7) 0.26058(17) 0.0143(4) Uani 1 1 d . .
C25 C 0.29076(17) 0.15130(7) 0.48997(16) 0.0142(3) Uani 1 1 d . .
C26 C 0.19572(18) 0.16099(8) 0.57020(17) 0.0166(4) Uani 1 1 d . .
H26 H 0.1163 0.1487 0.5514 0.020 Uiso 1 1 calc R U
C27 C 0.21666(19) 0.18849(8) 0.67722(18) 0.0199(4) Uani 1 1 d . .
H27 H 0.1522 0.1946 0.7319 0.024 Uiso 1 1 calc R U
C28 C 0.33258(19) 0.20685(8) 0.70337(18) 0.0204(4) Uani 1 1 d . .
H28 H 0.3471 0.2258 0.7761 0.024 Uiso 1 1 calc R U
C29 C 0.42704(19) 0.19782(8) 0.62467(18) 0.0194(4) Uani 1 1 d . .
H29 H 0.5062 0.2104 0.6437 0.023 Uiso 1 1 calc R U
C30 C 0.40631(19) 0.17032(7) 0.51750(18) 0.0176(4) Uani 1 1 d . .
H30 H 0.4711 0.1645 0.4630 0.021 Uiso 1 1 calc R U
C31 C 0.30751(16) 0.04397(7) 0.41024(17) 0.0146(4) Uani 1 1 d . .
C32 C 0.31547(18) 0.03303(8) 0.53312(18) 0.0178(4) Uani 1 1 d . .
H32 H 0.2988 0.0603 0.5902 0.021 Uiso 1 1 calc R U
C33 C 0.34792(19) -0.01782(8) 0.5725(2) 0.0224(4) Uani 1 1 d . .
H33 H 0.3540 -0.0251 0.6564 0.027 Uiso 1 1 calc R U
C34 C 0.37133(19) -0.05781(8) 0.4896(2) 0.0251(5) Uani 1 1 d . .
H34 H 0.3937 -0.0924 0.5166 0.030 Uiso 1 1 calc R U
C35 C 0.36221(18) -0.04733(8) 0.3685(2) 0.0220(4) Uani 1 1 d . .
H35 H 0.3776 -0.0750 0.3121 0.026 Uiso 1 1 calc R U
C36 C 0.33072(18) 0.00338(8) 0.32701(19) 0.0191(4) Uani 1 1 d . .
H36 H 0.3251 0.0103 0.2430 0.023 Uiso 1 1 calc R U

loop_
_atom_site_aniso_label
_atom_site_aniso_U_11
_atom_site_aniso_U_22
_atom_site_aniso_U_33
_atom_site_aniso_U_23
_atom_site_aniso_U_13
_atom_site_aniso_U_12
Ru1 0.00960(8) 0.01265(7) 0.01197(8) 0.00019(5) 0.00021(5) -0.00004(5)
Cl1 0.0151(2) 0.01461(19) 0.0178(2) -0.00039(16) 0.00172(16) 0.00300(16)
P1 0.0129(2) 0.0136(2) 0.0121(2) -0.00061(17) 0.00052(17) 0.00163(17)
P2 0.0111(2) 0.0127(2) 0.0119(2) -0.00068(16) -0.00007(17) 0.00044(16)
N1 0.0214(9) 0.0203(8) 0.0165(8) 0.0023(6) 0.0056(7) 0.0039(7)
N2 0.0157(8) 0.0141(7) 0.0174(8) 0.0019(6) 0.0026(6) 0.0004(6)
N3 0.0128(8) 0.0170(7) 0.0165(8) -0.0008(6) 0.0030(6) -0.0005(6)
N4 0.0132(8) 0.0221(8) 0.0173(8) -0.0005(7) 0.0009(6) 0.0024(6)
C6 0.0164(9) 0.0173(9) 0.0150(9) 0.0021(7) -0.0017(7) -0.0002(7)
C1 0.0188(10) 0.0233(10) 0.0227(10) -0.0008(8) -0.0011(8) -0.0108(8)
C2 0.0156(10) 0.0150(9) 0.0292(11) 0.0006(8) 0.0037(8) -0.0030(7)
C3 0.0204(10) 0.0190(9) 0.0211(10) 0.0046(8) -0.0003(8) -0.0068(8)
C4 0.0168(10) 0.0208(9) 0.0252(10) 0.0011(8) 0.0096(8) -0.0035(8)
C5 0.0100(9) 0.0268(10) 0.0301(11) 0.0059(9) -0.0007(8) -0.0040(8)
C7 0.0171(10) 0.0201(9) 0.0186(9) 0.0012(7) 0.0009(7) 0.0011(7)
C8 0.0141(10) 0.0210(9) 0.0291(11) 0.0076(8) 0.0011(8) 0.0023(7)
C9 0.0215(11) 0.0227(10) 0.0285(11) 0.0052(8) -0.0108(9) -0.0024(8)
C10 0.0304(12) 0.0253(10) 0.0230(11) -0.0052(8) -0.0114(9) 0.0027(9)
C11 0.0231(11) 0.0197(9) 0.0213(10) -0.0028(8) -0.0054(8) 0.0047(8)
C12 0.0158(9) 0.0195(9) 0.0132(8) -0.0035(7) -0.0020(7) 0.0031(7)
C13 0.0214(10) 0.0212(9) 0.0204(10) -0.0039(8) 0.0011(8) 0.0029(8)
C14 0.0256(12) 0.0231(10) 0.0271(11) -0.0088(9) -0.0043(9) 0.0074(8)
C15 0.0246(11) 0.0339(12) 0.0210(10) -0.0095(9) -0.0027(8) 0.0142(9)
C16 0.0266(12) 0.0367(12) 0.0275(11) -0.0026(10) 0.0126(9) 0.0095(10)
C17 0.0241(11) 0.0244(10) 0.0204(10) -0.0005(8) 0.0052(8) 0.0054(8)
C18 0.0160(9) 0.0161(8) 0.0146(9) 0.0006(7) 0.0049(7) 0.0023(7)
C19 0.0228(11) 0.0205(9) 0.0220(10) 0.0065(8) 0.0083(8) 0.0025(8)
C20 0.0223(11) 0.0171(9) 0.0241(10) 0.0046(8) 0.0074(8) -0.0012(8)
C21 0.0154(9) 0.0151(8) 0.0170(9) -0.0005(7) 0.0008(7) 0.0008(7)
C22 0.0121(9) 0.0250(10) 0.0212(10) 0.0017(8) 0.0055(7) -0.0015(7)
C23 0.0113(9) 0.0268(10) 0.0213(10) -0.0015(8) 0.0028(7) 0.0017(7)
C24 0.0118(9) 0.0169(8) 0.0141(8) -0.0011(7) -0.0009(7) 0.0000(7)
C25 0.0171(9) 0.0125(8) 0.0129(8) 0.0004(7) -0.0018(7) -0.0005(7)
C26 0.0164(9) 0.0185(9) 0.0149(9) 0.0007(7) 0.0005(7) -0.0010(7)
C27 0.0214(10) 0.0235(10) 0.0149(9) -0.0018(8) 0.0032(7) -0.0021(8)
C28 0.0265(11) 0.0196(9) 0.0152(9) -0.0009(7) -0.0008(8) -0.0055(8)
C29 0.0206(10) 0.0185(9) 0.0192(10) -0.0003(8) -0.0027(8) -0.0054(8)
C30 0.0195(10) 0.0166(8) 0.0168(9) -0.0012(7) -0.0004(7) -0.0017(7)
C31 0.0099(9) 0.0145(8) 0.0193(9) 0.0012(7) -0.0020(7) 0.0005(7)
C32 0.0161(10) 0.0178(9) 0.0193(9) 0.0009(7) -0.0029(7) -0.0038(7)
C33 0.0170(10) 0.0230(10) 0.0270(11) 0.0084(8) -0.0054(8) -0.0025(8)
C34 0.0133(10) 0.0158(9) 0.0462(14) 0.0093(9) -0.0017(9) 0.0012(7)
C35 0.0123(9) 0.0149(9) 0.0386(12) -0.0060(8) -0.0009(8) 0.0020(7)
C36 0.0149(9) 0.0195(9) 0.0228(10) -0.0006(8) -0.0012(7) 0.0003(7)

loop_
_atom_type_symbol
_atom_type_description
_atom_type_scat_dispersion_real
_atom_type_scat_dispersion_imag
_atom_type_scat_source
C C 0.0033 0.0016 'International Tables Vol C Tables 4.2.6.8 and 6.1.1.4'
H H 0.0000 0.0000 'International Tables Vol C Tables 4.2.6.8 and 6.1.1.4'
N N 0.0061 0.0033 'International Tables Vol C Tables 4.2.6.8 and 6.1.1.4'
P P 0.1023 0.0942 'International Tables Vol C Tables 4.2.6.8 and 6.1.1.4'
Cl Cl 0.1484 0.1585 'International Tables Vol C Tables 4.2.6.8 and 6.1.1.4'
Ru Ru -1.2594 0.8363 'International Tables Vol C Tables 4.2.6.8 and 6.1.1.4'

loop_
_geom_angle_atom_site_label_1
_geom_angle_atom_site_label_2
_geom_angle_atom_site_label_3
_geom_angle
C2 Ru1 C1 38.02(8)
C2 Ru1 C5 63.50(8)
C1 Ru1 C5 37.62(8)
C2 Ru1 C4 62.70(8)
C1 Ru1 C4 62.39(8)
C5 Ru1 C4 37.54(8)
C2 Ru1 C3 37.93(8)
C1 Ru1 C3 62.86(8)
C5 Ru1 C3 62.77(8)
C4 Ru1 C3 36.86(8)
C2 Ru1 P1 114.69(6)
C1 Ru1 P1 92.06(6)
C5 Ru1 P1 105.20(6)
C4 Ru1 P1 142.02(6)
C3 Ru1 P1 152.28(6)
C2 Ru1 P2 96.26(6)
C1 Ru1 P2 130.93(6)
C5 Ru1 P2 155.03(6)
C4 Ru1 P2 121.52(6)
C3 Ru1 P2 92.32(6)
P1 Ru1 P2 96.379(18)
C2 Ru1 Cl1 151.42(6)
C1 Ru1 Cl1 134.71(6)
C5 Ru1 Cl1 98.53(6)
C4 Ru1 Cl1 89.35(5)
C3 Ru1 Cl1 115.03(6)
P1 Ru1 Cl1 90.694(17)
P2 Ru1 Cl1 93.536(16)
C12 P1 C6 103.63(9)
C12 P1 C18 102.13(9)
C6 P1 C18 96.65(9)
C12 P1 Ru1 116.73(6)
C6 P1 Ru1 112.03(7)
C18 P1 Ru1 122.48(6)
C25 P2 C31 101.70(9)
C25 P2 C24 101.51(9)
C31 P2 C24 100.56(9)
C25 P2 Ru1 114.70(6)
C31 P2 Ru1 114.85(6)
C24 P2 Ru1 120.77(6)
C18 N1 C19 105.80(17)
C20 N2 C18 106.99(16)
C20 N2 C21 123.93(17)
C18 N2 C21 129.07(16)
C24 N3 C22 107.78(16)
C24 N3 C21 126.65(16)
C22 N3 C21 125.57(16)
C24 N4 C23 105.24(16)
C11 C6 C7 119.20(18)
C11 C6 P1 124.00(15)
C7 C6 P1 116.77(15)
C5 C1 C2 108.79(19)
C5 C1 Ru1 71.98(12)
C2 C1 Ru1 70.69(11)
C5 C1 H1 125.6
C2 C1 H1 125.6
Ru1 C1 H1 123.3
C1 C2 C3 107.27(18)
C1 C2 Ru1 71.29(11)
C3 C2 Ru1 72.39(11)
C1 C2 H2 126.4
C3 C2 H2 126.4
Ru1 C2 H2 121.7
C4 C3 C2 107.82(18)
C4 C3 Ru1 71.54(11)
C2 C3 Ru1 69.67(11)
C4 C3 H3 126.1
C2 C3 H3 126.1
Ru1 C3 H3 124.3
C3 C4 C5 109.33(19)
C3 C4 Ru1 71.60(11)
C5 C4 Ru1 70.98(11)
C3 C4 H4 125.3
C5 C4 H4 125.3
Ru1 C4 H4 123.7
C1 C5 C4 106.76(18)
C1 C5 Ru1 70.39(11)
C4 C5 Ru1 71.47(11)
C1 C5 H5 126.6
C4 C5 H5 126.6
Ru1 C5 H5 123.2
C8 C7 C6 120.54(19)
C8 C7 H7 119.7
C6 C7 H7 119.7
C9 C8 C7 119.88(19)
C9 C8 H8 120.1
C7 C8 H8 120.1
C8 C9 C10 120.22(19)
C8 C9 H9 119.9
C10 C9 H9 119.9
C9 C10 C11 120.1(2)
C9 C10 H10 120.0
C11 C10 H10 120.0
C6 C11 C10 120.1(2)
C6 C11 H11 120.0
C10 C11 H11 120.0
C17 C12 C13 118.75(18)
C17 C12 P1 123.12(15)
C13 C12 P1 118.13(15)
C14 C13 C12 120.6(2)
C14 C13 H13 119.7
C12 C13 H13 119.7
C15 C14 C13 120.2(2)
C15 C14 H14 119.9
C13 C14 H14 119.9
C14 C15 C16 119.4(2)
C14 C15 H15 120.3
C16 C15 H15 120.3
C15 C16 C17 120.4(2)
C15 C16 H16 119.8
C17 C16 H16 119.8
C12 C17 C16 120.5(2)
C12 C17 H17 119.7
C16 C17 H17 119.7
N1 C18 N2 110.60(17)
N1 C18 P1 122.31(15)
N2 C18 P1 127.00(14)
C20 C19 N1 110.34(18)
C20 C19 H19 124.8
N1 C19 H19 124.8
C19 C20 N2 106.27(18)
C19 C20 H20 126.9
N2 C20 H20 126.9
N3 C21 N2 111.15(15)
N3 C21 H21A 109.4
N2 C21 H21A 109.4
N3 C21 H21B 109.4
N2 C21 H21B 109.4
H21A C21 H21B 108.0
C23 C22 N3 105.31(17)
C23 C22 H22 127.3
N3 C22 H22 127.3
C22 C23 N4 110.79(18)
C22 C23 H23 124.6
N4 C23 H23 124.6
N4 C24 N3 110.88(17)
N4 C24 P2 127.37(15)
N3 C24 P2 121.74(14)
C30 C25 C26 119.23(17)
C30 C25 P2 122.17(15)
C26 C25 P2 118.47(14)
C27 C26 C25 120.49(18)
C27 C26 H26 119.8
C25 C26 H26 119.8
C28 C27 C26 119.41(19)
C28 C27 H27 120.3
C26 C27 H27 120.3
C29 C28 C27 120.68(19)
C29 C28 H28 119.7
C27 C28 H28 119.7
C28 C29 C30 120.01(19)
C28 C29 H29 120.0
C30 C29 H29 120.0
C29 C30 C25 120.16(19)
C29 C30 H30 119.9
C25 C30 H30 119.9
C32 C31 C36 119.48(18)
C32 C31 P2 120.59(15)
C36 C31 P2 119.88(15)
C31 C32 C33 120.11(19)
C31 C32 H32 119.9
C33 C32 H32 119.9
C34 C33 C32 120.2(2)
C34 C33 H33 119.9
C32 C33 H33 119.9
C35 C34 C33 119.89(19)
C35 C34 H34 120.1
C33 C34 H34 120.1
C34 C35 C36 120.95(19)
C34 C35 H35 119.5
C36 C35 H35 119.5
C35 C36 C31 119.42(19)
C35 C36 H36 120.3
C31 C36 H36 120.3

loop_
_geom_bond_atom_site_label_1
_geom_bond_atom_site_label_2
_geom_bond_distance
Ru1 C2 2.1877(19)
Ru1 C1 2.1956(19)
Ru1 C5 2.216(2)
Ru1 C4 2.223(2)
Ru1 C3 2.2237(19)
Ru1 P1 2.2859(5)
Ru1 P2 2.2962(5)
Ru1 Cl1 2.4405(5)
P1 C12 1.831(2)
P1 C6 1.835(2)
P1 C18 1.8394(19)
P2 C25 1.8292(19)
P2 C31 1.8319(19)
P2 C24 1.833(2)
N1 C18 1.327(2)
N1 C19 1.375(3)
N2 C20 1.372(2)
N2 C18 1.375(3)
N2 C21 1.454(2)
N3 C24 1.368(2)
N3 C22 1.375(2)
N3 C21 1.453(2)
N4 C24 1.328(2)
N4 C23 1.382(3)
C6 C11 1.394(3)
C6 C7 1.399(3)
C1 C5 1.423(3)
C1 C2 1.428(3)
C1 H1 0.9500
C2 C3 1.434(3)
C2 H2 0.9500
C3 C4 1.406(3)
C3 H3 0.9500
C4 C5 1.429(3)
C4 H4 0.9500
C5 H5 0.9500
C7 C8 1.392(3)
C7 H7 0.9500
C8 C9 1.384(3)
C8 H8 0.9500
C9 C10 1.390(3)
C9 H9 0.9500
C10 C11 1.397(3)
C10 H10 0.9500
C11 H11 0.9500
C12 C17 1.387(3)
C12 C13 1.403(3)
C13 C14 1.391(3)
C13 H13 0.9500
C14 C15 1.388(3)
C14 H14 0.9500
C15 C16 1.390(3)
C15 H15 0.9500
C16 C17 1.395(3)
C16 H16 0.9500
C17 H17 0.9500
C19 C20 1.359(3)
C19 H19 0.9500
C20 H20 0.9500
C21 H21A 0.9900
C21 H21B 0.9900
C22 C23 1.367(3)
C22 H22 0.9500
C23 H23 0.9500
C25 C30 1.393(3)
C25 C26 1.400(3)
C26 C27 1.391(3)
C26 H26 0.9500
C27 C28 1.387(3)
C27 H27 0.9500
C28 C29 1.381(3)
C28 H28 0.9500
C29 C30 1.392(3)
C29 H29 0.9500
C30 H30 0.9500
C31 C32 1.393(3)
C31 C36 1.399(3)
C32 C33 1.394(3)
C32 H32 0.9500
C33 C34 1.386(3)
C33 H33 0.9500
C34 C35 1.372(3)
C34 H34 0.9500
C35 C36 1.396(3)
C35 H35 0.9500
C36 H36 0.9500
